data_1532690
loop_
_publ_author_name
'Lajmi, B.'
'Hidouri, M.'
'Wattiaux, A.'
'Fournes, L.'
'Darriet, J.'
'Ben Amara, M.'

_publ_section_title
;
 Crystal structure, Mossbauer spectroscopy and magnetic properties of a
 new potassium iron oxyphosphate K11 Fe15 (P O4)18 O related to the
 langbeinite-like compounds
;
_journal_name_full 'Journal of Alloys Compd.'
_journal_page_first 77
_journal_page_last 83
_journal_volume 361
_journal_year 2003
_chemical_formula_sum 'Fe10 K7.33 O48.66 P12'
_chemical_name_systematic 'K7.33 Fe10 (P O4)12 O0.66'
_space_group_IT_number 198
_symmetry_space_group_name_Hall 'P 2ac 2ab 3'
_symmetry_space_group_name_H-M 'P 21 3'
_cell_angle_alpha 90
_cell_angle_beta 90
_cell_angle_gamma 90
_cell_formula_units_Z 1
_cell_length_a 9.917
_cell_length_b 9.917
_cell_length_c 9.917
_cell_volume 975.306
_citation_journal_id_ASTM JALCEU
_cod_data_source_file Lajmi_JALCEU_2003_117.cif
_cod_data_source_block Fe10K7.33O48.66P12
_cod_database_code 1532690

loop_
_symmetry_equiv_pos_as_xyz
x,y,z
-x+1/2,-y,z+1/2
x+1/2,-y+1/2,-z
-x,y+1/2,-z+1/2
z,x,y
-z+1/2,-x,y+1/2
z+1/2,-x+1/2,-y
-z,x+1/2,-y+1/2
y,z,x
y+1/2,-z+1/2,-x
-y,z+1/2,-x+1/2
-y+1/2,-z,x+1/2

loop_
_atom_site_label
_atom_site_type_symbol
_atom_site_fract_x
_atom_site_fract_y
_atom_site_fract_z
_atom_site_occupancy
_atom_site_U_iso_or_equiv
P1 P+5 0.73015 0.62561 0.96044 1 0.0
K1 K+1 0.43197 0.43197 0.43197 1 0.0
Fe2 Fe+3 0.64567 0.64567 0.64567 1 0.0
O3 O-2 0.7938 0.5205 0.0532 1 0.0
O2 O-2 0.7405 0.5789 0.8133 1 0.0
O1 O-2 0.5839 0.6505 0.9996 1 0.0
Fe3 Fe+3 0.9267 0.7794 0.1636 0.167 0.0
K2 K+1 0.2058 0.2058 0.2058 0.833 0.0
Fe1 Fe+3 0.9133 0.9133 0.9133 1 0.0
O5 O-2 0.228 0.228 0.228 0.167 0.0
O4 O-2 0.8103 0.7557 0.9831 1 0.0
